data_4512220
loop_
_publ_author_name
'Agarwal, Rashmi A.'
'Mukherjee, Soumya'
'Sa\~nudo, E. Carolina'
'Ghosh, Sujit K.'
'Bharadwaj, Parimal K.'

_publ_section_title
;
 Gas Adsorption, Magnetism, and Single-Crystal to Single-Crystal
 Transformation Studies of a Three-Dimensional Mn(II) Porous Coordination
 Polymer
;
_journal_issue 11
_journal_name_full 'Crystal Growth &amp; Design'
_journal_page_first 5585
_journal_paper_doi 10.1021/cg500833s
_journal_volume 14
_journal_year 2014
_chemical_formula_moiety 'C63 H39 Cl Mn2 N12 O10'
_chemical_formula_sum 'C63 H39 Cl Mn2 N12 O10'
_chemical_formula_weight 1269.39
_chemical_name_systematic
;
 ?
;
_space_group_IT_number 163
_symmetry_cell_setting trigonal
_symmetry_space_group_name_Hall '-P 3 2c'
_symmetry_space_group_name_H-M 'P -3 1 c'
_atom_sites_solution_hydrogens geom
_atom_sites_solution_primary direct
_atom_sites_solution_secondary difmap
_audit_creation_method SHELXL-97
_cell_angle_alpha 90.000(5)
_cell_angle_beta 90.000(5)
_cell_angle_gamma 120.000(5)
_cell_formula_units_Z 2
_cell_length_a 17.107(5)
_cell_length_b 17.107(5)
_cell_length_c 14.133(5)
_cell_measurement_reflns_used 999
_cell_measurement_temperature 100(2)
_cell_measurement_theta_max 25.49
_cell_measurement_theta_min 2.38
_cell_volume 3582(2)
_computing_cell_refinement 'SAINT 6.45 ( Bruker, 2003)'
_computing_data_collection 'SMART 5.628 (Bruker, 2003)'
_computing_data_reduction 'SAINT 6.45 ( Bruker, 2003)'
_computing_molecular_graphics 'DIAMOND 2.1e'
_computing_structure_refinement 'SHELXL-97 (Sheldrick, 1997)'
_computing_structure_solution SIR-97
_diffrn_ambient_temperature 100(2)
_diffrn_measured_fraction_theta_full 0.999
_diffrn_measured_fraction_theta_max 0.999
_diffrn_measurement_device_type 'BRUKER SMART APEX'
_diffrn_measurement_method /w-scans
_diffrn_radiation_monochromator graphite
_diffrn_radiation_source 'fine-focus sealed tube'
_diffrn_radiation_type MoK\a
_diffrn_radiation_wavelength 0.71073
_diffrn_reflns_av_R_equivalents 0.0700
_diffrn_reflns_av_sigmaI/netI 0.0391
_diffrn_reflns_limit_h_max 19
_diffrn_reflns_limit_h_min -20
_diffrn_reflns_limit_k_max 20
_diffrn_reflns_limit_k_min -20
_diffrn_reflns_limit_l_max 17
_diffrn_reflns_limit_l_min -16
_diffrn_reflns_number 24429
_diffrn_reflns_theta_full 25.49
_diffrn_reflns_theta_max 25.49
_diffrn_reflns_theta_min 2.38
_exptl_absorpt_coefficient_mu 0.448
_exptl_absorpt_correction_T_max 0.9157
_exptl_absorpt_correction_T_min 0.9078
_exptl_absorpt_correction_type empirical
_exptl_absorpt_process_details SADABS
_exptl_crystal_colour brown
_exptl_crystal_density_diffrn 1.177
_exptl_crystal_density_method 'not measured'
_exptl_crystal_description block
_exptl_crystal_F_000 1296
_exptl_crystal_size_max 0.22
_exptl_crystal_size_mid 0.21
_exptl_crystal_size_min 0.20
_refine_diff_density_max 3.920
_refine_diff_density_min -0.642
_refine_diff_density_rms 0.139
_refine_ls_extinction_method none
_refine_ls_goodness_of_fit_ref 1.078
_refine_ls_hydrogen_treatment mixed
_refine_ls_matrix_type full
_refine_ls_number_parameters 137
_refine_ls_number_reflns 2235
_refine_ls_number_restraints 3
_refine_ls_restrained_S_all 1.081
_refine_ls_R_factor_all 0.1095
_refine_ls_R_factor_gt 0.0897
_refine_ls_shift/su_max 0.000
_refine_ls_shift/su_mean 0.000
_refine_ls_structure_factor_coef Fsqd
_refine_ls_weighting_details 'calc w=1/[\s^2^(Fo^2^)+(0.1450P)^2^+12.0118P] where P=(Fo^2^+2Fc^2^)/3'
_refine_ls_weighting_scheme calc
_refine_ls_wR_factor_gt 0.2368
_refine_ls_wR_factor_ref 0.2519
_reflns_number_gt 1791
_reflns_number_total 2235
_reflns_threshold_expression >2sigma(I)
_cod_data_source_file cg500833s_si_002.cif
_cod_data_source_block Compound2
_cod_depositor_comments
;
The following automatic conversions were performed:

'_symmetry_cell_setting' value 'Trigonal' changed to 'trigonal'
according to
/home/saulius/struct/COD-crude-data--automatic-downloads/rss-feeds/ACS/lib/dictionaries/cif_core.dic
dictionary named 'cif_core.dic' version 2.4.2 from 2011-04-26.

Automatic conversion script
Id: cif_fix_values 2827 2014-09-09 07:05:25Z andrius 

 Adding full bibliography for 4512219--4512223.cif.
;
_cod_original_cell_volume 3581.9(19)
_cod_original_sg_symbol_H-M P-31c
_cod_database_code 4512220

loop_
_symmetry_equiv_pos_as_xyz
'x, y, z'
'-y, x-y, z'
'-x+y, -x, z'
'-y, -x, -z+1/2'
'x, x-y, -z+1/2'
'-x+y, y, -z+1/2'
'-x, -y, -z'
'y, -x+y, -z'
'x-y, x, -z'
'y, x, z-1/2'
'-x, -x+y, z-1/2'
'x-y, -y, z-1/2'

loop_
_atom_site_label
_atom_site_type_symbol
_atom_site_fract_x
_atom_site_fract_y
_atom_site_fract_z
_atom_site_U_iso_or_equiv
_atom_site_adp_type
_atom_site_occupancy
_atom_site_symmetry_multiplicity
_atom_site_calc_flag
_atom_site_refinement_flags
Mn1 Mn -0.3333 0.3333 0.10675(7) 0.0145(4) Uani 1 3 d S
Cl1 Cl 0.1920(5) 0.3839(9) 0.2500 0.175(8) Uiso 0.33 2 d SPD
O1 O -0.2166(2) 0.4269(2) 0.1828(2) 0.0192(7) Uani 1 1 d .
O2 O 0.2381(11) 0.3544(11) 0.3195(12) 0.069(4) Uiso 0.33 1 d P
O3 O 0.2452(7) 0.4799(7) 0.2822(7) 0.028(2) Uiso 0.33 1 d PD
N1 N 0.1125(3) 0.5031(3) 0.4080(3) 0.0218(9) Uani 1 1 d .
N2 N 0.2260(3) 0.5569(3) 0.5119(3) 0.0193(9) Uani 1 1 d .
C1 C -0.1788(4) 0.4106(2) 0.2500 0.0161(13) Uani 1 2 d S
C2 C -0.0764(4) 0.4618(2) 0.2500 0.0178(13) Uani 1 2 d S
C3 C -0.0304(3) 0.4579(3) 0.3292(3) 0.0189(10) Uani 1 1 d .
H3 H -0.0617 0.4247 0.3821 0.023 Uiso 1 1 calc R
C4 C 0.0624(3) 0.5042(3) 0.3277(3) 0.0218(10) Uani 1 1 d .
C5 C 0.1100(5) 0.5550(2) 0.2500 0.0232(15) Uani 1 2 d S
H5 H 0.1727 0.5864 0.2500 0.028 Uiso 1 2 calc SR
C6 C 0.1882(3) 0.5757(3) 0.4421(3) 0.0207(10) Uani 1 1 d .
H6 H 0.2110 0.6336 0.4179 0.025 Uiso 1 1 calc R
C7 C 0.1002(3) 0.4289(3) 0.4606(3) 0.0257(11) Uani 1 1 d .
C8 C 0.0390(4) 0.3373(4) 0.4540(4) 0.0362(14) Uani 1 1 d .
H8 H -0.0079 0.3147 0.4102 0.043 Uiso 1 1 calc R
C9 C 0.0505(4) 0.2815(4) 0.5150(5) 0.0481(17) Uani 1 1 d .
H9 H 0.0115 0.2195 0.5111 0.058 Uiso 1 1 calc R
C10 C 0.1198(4) 0.3155(4) 0.5836(5) 0.0436(16) Uani 1 1 d .
H10 H 0.1240 0.2761 0.6258 0.052 Uiso 1 1 calc R
C11 C 0.1815(4) 0.4070(4) 0.5886(4) 0.0329(13) Uani 1 1 d .
H11 H 0.2281 0.4294 0.6327 0.039 Uiso 1 1 calc R
C12 C 0.1723(3) 0.4643(3) 0.5263(3) 0.0231(11) Uani 1 1 d .

loop_
_atom_site_aniso_label
_atom_site_aniso_U_11
_atom_site_aniso_U_22
_atom_site_aniso_U_33
_atom_site_aniso_U_23
_atom_site_aniso_U_13
_atom_site_aniso_U_12
Mn1 0.0168(5) 0.0168(5) 0.0097(6) 0.000 0.000 0.0084(2)
O1 0.0169(16) 0.0216(16) 0.0165(16) 0.0017(13) -0.0029(13) 0.0077(14)
N1 0.021(2) 0.026(2) 0.0135(19) 0.0030(16) -0.0037(16) 0.0082(17)
N2 0.021(2) 0.024(2) 0.0149(19) -0.0011(16) -0.0021(15) 0.0124(17)
C1 0.019(3) 0.020(2) 0.009(3) 0.000(2) 0.000 0.0096(16)
C2 0.020(3) 0.023(2) 0.010(3) -0.001(2) 0.000 0.0100(16)
C3 0.019(2) 0.022(2) 0.013(2) 0.0031(18) 0.0027(18) 0.0083(19)
C4 0.021(2) 0.030(3) 0.013(2) -0.0011(19) -0.0065(18) 0.012(2)
C5 0.020(3) 0.032(3) 0.013(3) 0.001(2) 0.000 0.0100(17)
C6 0.022(2) 0.022(2) 0.018(2) 0.0017(19) 0.0004(19) 0.011(2)
C7 0.025(3) 0.028(3) 0.020(2) 0.002(2) -0.005(2) 0.010(2)
C8 0.031(3) 0.026(3) 0.038(3) 0.003(2) -0.014(2) 0.004(2)
C9 0.043(4) 0.023(3) 0.061(4) 0.006(3) -0.020(3) 0.004(3)
C10 0.041(3) 0.035(3) 0.046(4) 0.017(3) -0.009(3) 0.012(3)
C11 0.029(3) 0.031(3) 0.031(3) 0.003(2) -0.017(2) 0.010(2)
C12 0.023(2) 0.022(2) 0.019(2) -0.0022(19) -0.0039(19) 0.008(2)

loop_
_atom_type_symbol
_atom_type_description
_atom_type_scat_dispersion_real
_atom_type_scat_dispersion_imag
_atom_type_scat_source
C C 0.0033 0.0016 'International Tables Vol C Tables 4.2.6.8 and 6.1.1.4'
H H 0.0000 0.0000 'International Tables Vol C Tables 4.2.6.8 and 6.1.1.4'
N N 0.0061 0.0033 'International Tables Vol C Tables 4.2.6.8 and 6.1.1.4'
O O 0.0106 0.0060 'International Tables Vol C Tables 4.2.6.8 and 6.1.1.4'
Cl Cl 0.1484 0.1585 'International Tables Vol C Tables 4.2.6.8 and 6.1.1.4'
Mn Mn 0.3368 0.7283 'International Tables Vol C Tables 4.2.6.8 and 6.1.1.4'

loop_
_geom_angle_atom_site_label_1
_geom_angle_atom_site_label_2
_geom_angle_atom_site_label_3
_geom_angle
_geom_angle_site_symmetry_1
_geom_angle_site_symmetry_3
O1 Mn1 O1 96.66(12) 3_455 .
O1 Mn1 O1 96.66(12) 3_455 2_565
O1 Mn1 O1 96.66(12) . 2_565
O1 Mn1 N2 93.08(13) 3_455 11
O1 Mn1 N2 81.34(13) . 11
O1 Mn1 N2 170.22(13) 2_565 11
O1 Mn1 N2 81.34(13) 3_455 10_455
O1 Mn1 N2 170.22(13) . 10_455
O1 Mn1 N2 93.08(13) 2_565 10_455
N2 Mn1 N2 89.18(14) 11 10_455
O1 Mn1 N2 170.22(13) 3_455 12_565
O1 Mn1 N2 93.08(13) . 12_565
O1 Mn1 N2 81.34(13) 2_565 12_565
N2 Mn1 N2 89.18(14) 11 12_565
N2 Mn1 N2 89.18(14) 10_455 12_565
O3 Cl1 O3 36.1(8) . 6
O3 Cl1 O2 92.1(8) . .
O3 Cl1 O2 121.3(10) 6 .
O3 Cl1 O2 121.3(10) . 6
O3 Cl1 O2 92.1(8) 6 6
O2 Cl1 O2 146.0(17) . 6
C1 O1 Mn1 127.6(3) . .
O3 O3 Cl1 71.9(4) 6 .
C6 N1 C7 106.5(4) . .
C6 N1 C4 125.0(4) . .
C7 N1 C4 128.2(4) . .
C6 N2 C12 105.3(4) . .
C6 N2 Mn1 122.3(3) . 10_566
C12 N2 Mn1 130.4(3) . 10_566
O1 C1 O1 127.1(6) . 5_565
O1 C1 C2 116.5(3) . .
O1 C1 C2 116.5(3) 5_565 .
C3 C2 C3 121.3(6) . 5_565
C3 C2 C1 119.3(3) . .
C3 C2 C1 119.3(3) 5_565 .
C4 C3 C2 118.5(4) . .
C3 C4 C5 121.4(4) . .
C3 C4 N1 120.5(4) . .
C5 C4 N1 118.1(4) . .
C4 C5 C4 118.7(6) . 5_565
N2 C6 N1 114.0(4) . .
C8 C7 N1 132.7(4) . .
C8 C7 C12 122.2(5) . .
N1 C7 C12 105.0(4) . .
C9 C8 C7 117.0(5) . .
C8 C9 C10 121.8(5) . .
C11 C10 C9 120.6(5) . .
C12 C11 C10 118.4(5) . .
C11 C12 N2 130.9(4) . .
C11 C12 C7 119.8(4) . .
N2 C12 C7 109.2(4) . .

loop_
_geom_bond_atom_site_label_1
_geom_bond_atom_site_label_2
_geom_bond_distance
_geom_bond_site_symmetry_2
Mn1 O1 2.123(3) 3_455
Mn1 O1 2.123(3) .
Mn1 O1 2.123(3) 2_565
Mn1 N2 2.290(4) 11
Mn1 N2 2.290(4) 10_455
Mn1 N2 2.290(4) 12_565
Cl1 O3 1.496(11) .
Cl1 O3 1.496(10) 6
Cl1 O2 1.497(17) .
Cl1 O2 1.497(17) 6
O1 C1 1.256(4) .
O3 O3 0.928(18) 6
N1 C6 1.358(6) .
N1 C7 1.393(6) .
N1 C4 1.429(6) .
N2 C6 1.304(6) .
N2 C12 1.393(6) .
N2 Mn1 2.290(4) 10_566
C1 O1 1.256(4) 5_565
C1 C2 1.518(9) .
C2 C3 1.388(5) .
C2 C3 1.388(5) 5_565
C3 C4 1.375(6) .
C4 C5 1.384(6) .
C5 C4 1.384(6) 5_565
C7 C8 1.386(7) .
C7 C12 1.416(7) .
C8 C9 1.371(8) .
C9 C10 1.413(8) .
C10 C11 1.384(8) .
C11 C12 1.383(7) .

loop_
_geom_torsion_atom_site_label_1
_geom_torsion_atom_site_label_2
_geom_torsion_atom_site_label_3
_geom_torsion_atom_site_label_4
_geom_torsion
_geom_torsion_site_symmetry_1
_geom_torsion_site_symmetry_4
O1 Mn1 O1 C1 0.3(4) 3_455 .
O1 Mn1 O1 C1 97.8(3) 2_565 .
N2 Mn1 O1 C1 -91.8(3) 11 .
N2 Mn1 O1 C1 -77.3(8) 10_455 .
N2 Mn1 O1 C1 179.5(3) 12_565 .
O2 Cl1 O3 O3 146.3(14) . 6
O2 Cl1 O3 O3 -40.5(17) 6 6
Mn1 O1 C1 O1 -40.1(2) . 5_565
Mn1 O1 C1 C2 139.9(2) . .
O1 C1 C2 C3 170.0(3) . .
O1 C1 C2 C3 -10.0(3) 5_565 .
O1 C1 C2 C3 -10.0(3) . 5_565
O1 C1 C2 C3 170.0(3) 5_565 5_565
C3 C2 C3 C4 -0.4(3) 5_565 .
C1 C2 C3 C4 179.6(3) . .
C2 C3 C4 C5 0.9(7) . .
C2 C3 C4 N1 179.2(4) . .
C6 N1 C4 C3 -138.6(5) . .
C7 N1 C4 C3 48.2(7) . .
C6 N1 C4 C5 39.8(7) . .
C7 N1 C4 C5 -133.4(5) . .
C3 C4 C5 C4 -0.5(3) . 5_565
N1 C4 C5 C4 -178.8(5) . 5_565
C12 N2 C6 N1 0.3(5) . .
Mn1 N2 C6 N1 -165.3(3) 10_566 .
C7 N1 C6 N2 -0.7(6) . .
C4 N1 C6 N2 -175.1(4) . .
C6 N1 C7 C8 -175.0(6) . .
C4 N1 C7 C8 -0.8(9) . .
C6 N1 C7 C12 0.8(5) . .
C4 N1 C7 C12 175.0(4) . .
N1 C7 C8 C9 175.7(6) . .
C12 C7 C8 C9 0.5(9) . .
C7 C8 C9 C10 1.9(10) . .
C8 C9 C10 C11 -3.0(11) . .
C9 C10 C11 C12 1.5(10) . .
C10 C11 C12 N2 -176.2(6) . .
C10 C11 C12 C7 0.9(8) . .
C6 N2 C12 C11 177.5(5) . .
Mn1 N2 C12 C11 -18.5(8) 10_566 .
C6 N2 C12 C7 0.2(5) . .
Mn1 N2 C12 C7 164.2(3) 10_566 .
C8 C7 C12 C11 -2.0(8) . .
N1 C7 C12 C11 -178.3(5) . .
C8 C7 C12 N2 175.7(5) . .
N1 C7 C12 N2 -0.6(5) . .

loop_
_platon_squeeze_void_nr
_platon_squeeze_void_average_x
_platon_squeeze_void_average_y
_platon_squeeze_void_average_z
_platon_squeeze_void_volume
_platon_squeeze_void_count_electrons
_platon_squeeze_void_content
1 0.000 0.000 -0.006 595 91 ' '
2 0.333 0.667 0.250 13 3 ' '
3 0.667 0.333 0.750 13 3 ' '
